data_2001942
loop_
_publ_author_name
'Tsuneyoshi, K.'
'Kobayashi, H.'
'Miyamae, H.'

_publ_section_title
;Structure of
 hexa-\m-acetato-1\k^3^<i>O</i>:2\k^3^<i>O'</i>;2\k^3^<i>O</i>:3\k^3^<i>O'</i>-bis(1,10-phenanthroline)-1\k^2^<i>N</i>^1^,<i>N</i>^10^;2\k^2^<i>N</i>^1^,<i>N</i>^10^-trimanganese(II)
;
_journal_issue 2
_journal_name_full 'Acta Crystallographica Section C'
_journal_page_first 233
_journal_page_last 236
_journal_paper_doi 10.1107/S0108270192006395
_journal_volume 49
_journal_year 1993
_chemical_formula_sum 'C36 H34 Mn3 N4 O12'
_chemical_formula_weight 879.5
_space_group_crystal_system monoclinic
_space_group_IT_number 15
_space_group_name_Hall '-A 2ya'
_space_group_name_H-M_alt 'A 1 2/a 1'
_cell_angle_alpha 90
_cell_angle_beta 98.63(2)
_cell_angle_gamma 90
_cell_formula_units_Z 4
_cell_length_a 26.414(3)
_cell_length_b 12.433(2)
_cell_length_c 11.410(2)
_cell_volume 3704.7(10)
_diffrn_radiation_type Mo
_diffrn_radiation_wavelength 0.71069
_exptl_absorpt_coefficient_mu 1.032
_exptl_crystal_density_diffrn 1.576
_exptl_crystal_density_meas 1.576
_exptl_crystal_F_000 1796
_cod_data_source_file as0573.cif
_cod_data_source_block as0573_structure_1_of_1
_cod_depositor_comments
;
 Adding the anisotropic parameter values after consulting the original
 publication.

 Antanas Vaitkus,
 2018-01-28

 Correcting the space group by changing it from 'A 1 1 2/a' to 'A 1 2/a 1'
 after consulting the original publication.

 Antanas Vaitkus,
 2018-01-28

 Fixing a typo in _atom_site_label value -- changing "CH10" to "HC10".
 Adding _atom_site_type_symbol values.
 Adding _journal_paper_doi.

 Antanas Vaitkus,
 2013-10-14
;
_cod_database_code 2001942

loop_
_space_group_symop_id
_space_group_symop_operation_xyz
1 x,y,z
2 -x+1/2,y,-z
3 -x,-y,-z
4 x+1/2,-y,z
5 x,y+1/2,z+1/2
6 -x+1/2,y+1/2,-z+1/2
7 -x,-y+1/2,-z+1/2
8 x+1/2,-y+1/2,z+1/2

loop_
_atom_site_label
_atom_site_type_symbol
_atom_site_fract_x
_atom_site_fract_y
_atom_site_fract_z
_atom_site_B_iso_or_equiv
Mn1 Mn .75000 .24950(15) .0 2.75(4)
Mn2 Mn .62321(3) .25232(10) .02122(9) 2.77(3)
N1 N .5400(2) .2452(5) .0469(4) 2.80(14)
N2 N .6031(2) .4178(5) .0860(5) 2.78(16)
C1 C .5099(3) .1601(6) .0286(7) 3.36(22)
C2 C .4605(3) .1570(6) .0557(7) 3.76(23)
C3 C .4416(2) .2450(7) .1063(6) 3.78(20)
C4 C .4720(3) .3375(6) .1259(6) 2.96(20)
C5 C .4552(3) .4354(6) .1757(7) 3.98(24)
C6 C .4856(3) .5226(6) .1925(6) 3.65(23)
C7 C .5370(3) .5211(6) .1634(6) 3.21(21)
C8 C .5704(3) .6088(6) .1789(6) 3.69(23)
C9 C .6181(3) .6004(6) .1476(6) 3.76(24)
C10 C .6330(3) .5038(6) .1020(6) 3.67(23)
C11 C .5552(2) .4261(5) .1161(5) 2.44(18)
C12 C .5223(2) .3342(5) .0951(6) 2.51(18)
O1B O .6985(3) .1279(5) -.0728(7) 9.24(28)
O2B O .6231(2) .0834(5) -.0313(5) 5.35(19)
C1B C .6645(3) .0607(6) -.0648(7) 4.09(24)
C2B C .6752(3) -.0516(7) -.0981(7) 4.44(26)
O1A O .7096(4) .2536(6) .1474(7) 11.75(36)
O2A O .6475(2) .1996(5) .2198(5) 5.96(20)
C1A C .6930(3) .2112(6) .2302(7) 3.89(24)
C2A C .7263(4) .1773(8) .3361(9) 7.97(38)
O1C O .6945(2) .3646(4) -.0801(5) 6.11(20)
O2C O .6169(2) .3165(4) -.1583(4) 3.75(16)
C1C C .6595(3) .3610(6) -.1660(6) 3.27(21)
C2C C .6655(4) .4086(7) -.2814(8) 5.77(32)
HC1 H .525 .088 -.014 ?
HC2 H .436 .085 .036 ?
HC3 H .403 .246 .128 ?
HC5 H .417 .439 .200 ?
HC6 H .472 .597 .230 ?
HC8 H .558 .682 .217 ?
HC9 H .645 .666 .155 ?
HC10 H .672 .499 .079 ?
HCB21 H .683 -.055 -.187 ?
HCB22 H .708 -.084 -.043 ?
HCB23 H .644 -.103 -.091 ?
HCA21 H .754 .119 .314 ?
HCA22 H .748 .243 .377 ?
HCA23 H .707 .141 .399 ?
HCC21 H .661 .348 -.350 ?
HCC22 H .637 .468 -.307 ?
HCC23 H .702 .444 -.280 ?

loop_
_geom_bond_atom_site_label_1
_geom_bond_atom_site_label_2
_geom_bond_distance
Mn1 O1B 2.118(7)
Mn2 O2B 2.184(6)
Mn2 N1 2.263(5)
Mn1 O1A 2.124(9)
Mn2 O2A 2.356(6)
Mn2 N2 2.275(6)
Mn1 O1C 2.152(6)
Mn2 O2C 2.181(5)
N1 C1 1.321(10)
N1 C12 1.350(9)
N2 C10 1.325(10)
N2 C11 1.365(9)
C1 C2 1.390(10)
C2 C3 1.370(10)
C3 C4 1.400(10)
C4 C5 1.440(10)
C5 C6 1.340(10)
C4 C12 1.420(10)
C6 C7 1.440(10)
C7 C8 1.400(10)
C7 C11 1.410(10)
C8 C9 1.360(10)
C9 C10 1.390(10)
C11 C12 1.430(10)
O1A C1A 1.220(10)
O2A C1A 1.200(10)
C1A C2A 1.450(10)
O1B C1B 1.240(10)
O2B C1B 1.240(10)
C1B C2B 1.480(10)
O1C C1C 1.240(10)
O2C C1C 1.270(10)
C1C C2C 1.470(10)
